data_8106894
loop_
_publ_author_name
'Yang, Zhi-Jun'
'Ni, Tian-Jun'
'He, Guang-Jie'

_publ_section_title
;
 Crystal structure of catena[diaqua-bis(\m
 2-1,3-bis((1H-tetrazol-1-yl)methyl)benzene-\k2 N:N&#x2032;)copper(II)]
 dinitrate, C20H24CuN18O8
;
_journal_issue 2
_journal_name_full 'Zeitschrift f\"ur Kristallographie - New Crystal Structures'
_journal_page_first 419
_journal_page_last 421
_journal_paper_doi 10.1515/ncrs-2015-0077
_journal_volume 231
_journal_year 2016
_chemical_formula_moiety 'C20 H24 Cu N16 O2, 2(N O3)'
_chemical_formula_sum 'C20 H24 Cu N18 O8'
_chemical_formula_weight 708.11
_chemical_name_systematic
;
catena[diaqua-(bis(\m~2~-1,3-bis((1<i>H</i>tetrazol-1-yl)
methyl)benzene-\k^2^<i>N</i>:<i>N</i>')copper(II)] dinitrate
;
_space_group_IT_number 2
_space_group_name_Hall '-P 1'
_space_group_name_H-M_alt 'P -1'
_symmetry_cell_setting triclinic
_symmetry_space_group_name_H-M 'P -1'
_atom_sites_solution_hydrogens geom
_atom_sites_solution_primary direct
_atom_sites_solution_secondary difmap
_cell_angle_alpha 77.318(5)
_cell_angle_beta 68.181(5)
_cell_angle_gamma 69.813(5)
_cell_formula_units_Z 1
_cell_length_a 8.033(4)
_cell_length_b 9.641(5)
_cell_length_c 10.724(5)
_cell_measurement_reflns_used 3725
_cell_measurement_temperature 296(2)
_cell_measurement_theta_max 18
_cell_measurement_theta_min 12
_cell_volume 719.7(6)
_computing_cell_refinement 'Bruker SMART (Bruker, 2007)'
_computing_data_collection 'Bruker SMART (Bruker, 2007)'
_computing_data_reduction 'Bruker SAINT (Bruker, 2007)'
_computing_molecular_graphics Diamond
_computing_publication_material 'Bruker SHELXTL'
_computing_structure_refinement 'SHELXL-97 (Sheldrick, 2008)'
_computing_structure_solution 'SHELXS-97 (Sheldrick, 2008)'
_diffrn_ambient_temperature 296(2)
_diffrn_detector_area_resol_mean 8.33
_diffrn_measured_fraction_theta_full 0.976
_diffrn_measured_fraction_theta_max 0.976
_diffrn_measurement_device_type 'CCD area detector'
_diffrn_measurement_method 'phi and omega scans'
_diffrn_radiation_monochromator graphite
_diffrn_radiation_source 'fine-focus sealed tube'
_diffrn_radiation_type MoK\a
_diffrn_radiation_wavelength 0.71073
_diffrn_reflns_av_R_equivalents 0.0130
_diffrn_reflns_av_sigmaI/netI 0.0226
_diffrn_reflns_limit_h_max 9
_diffrn_reflns_limit_h_min -9
_diffrn_reflns_limit_k_max 11
_diffrn_reflns_limit_k_min -10
_diffrn_reflns_limit_l_max 11
_diffrn_reflns_limit_l_min -12
_diffrn_reflns_number 3725
_diffrn_reflns_theta_full 25.05
_diffrn_reflns_theta_max 25.05
_diffrn_reflns_theta_min 2.26
_diffrn_standards_decay_% 0
_diffrn_standards_number 0
_exptl_absorpt_coefficient_mu 0.839
_exptl_absorpt_correction_T_max 0.72
_exptl_absorpt_correction_T_min 0.69
_exptl_absorpt_correction_type multi-scan
_exptl_absorpt_process_details 'SADABS (Bruker, 2007)'
_exptl_crystal_colour Blue
_exptl_crystal_density_diffrn 1.634
_exptl_crystal_density_method 'not measured'
_exptl_crystal_description Block
_exptl_crystal_F_000 363
_exptl_crystal_size_max 0.20
_exptl_crystal_size_mid 0.20
_exptl_crystal_size_min 0.15
_refine_diff_density_max 0.286
_refine_diff_density_min -0.290
_refine_diff_density_rms 0.046
_refine_ls_extinction_method none
_refine_ls_goodness_of_fit_ref 1.015
_refine_ls_hydrogen_treatment constr
_refine_ls_matrix_type full
_refine_ls_number_parameters 215
_refine_ls_number_reflns 2498
_refine_ls_number_restraints 0
_refine_ls_restrained_S_all 1.015
_refine_ls_R_factor_all 0.0311
_refine_ls_R_factor_gt 0.0292
_refine_ls_shift/su_max 0.000
_refine_ls_shift/su_mean 0.000
_refine_ls_structure_factor_coef Fsqd
_refine_ls_weighting_details 'calc w=1/[\s^2^(Fo^2^)+(0.0343P)^2^+0.4655P] where P=(Fo^2^+2Fc^2^)/3'
_refine_ls_weighting_scheme calc
_refine_ls_wR_factor_gt 0.0726
_refine_ls_wR_factor_ref 0.0740
_reflns_number_gt 2342
_reflns_number_total 2498
_reflns_threshold_expression >2sigma(I)
_cod_data_source_file suppl_ncrs-2015-0077_suppl.cif
_cod_data_source_block 123
_cod_original_sg_symbol_H-M P-1
_cod_database_code 8106894

loop_
_symmetry_equiv_pos_as_xyz
'x, y, z'
'-x, -y, -z'

loop_
_atom_site_label
_atom_site_type_symbol
_atom_site_fract_x
_atom_site_fract_y
_atom_site_fract_z
_atom_site_U_iso_or_equiv
_atom_site_adp_type
_atom_site_occupancy
_atom_site_symmetry_multiplicity
_atom_site_calc_flag
_atom_site_refinement_flags
_atom_site_disorder_assembly
_atom_site_disorder_group
Cu1 Cu -0.5000 0.5000 1.0000 0.02716(12) Uani 1 2 d S . .
C1 C -0.1009(3) 0.3476(2) 0.8216(2) 0.0311(4) Uani 1 1 d . . .
H1 H -0.0510 0.3058 0.8915 0.037 Uiso 1 1 calc R . .
C2 C 0.1903(3) 0.2657(2) 0.6230(2) 0.0350(5) Uani 1 1 d . . .
H2A H 0.2570 0.2341 0.6882 0.042 Uiso 1 1 calc R . .
H2B H 0.2428 0.3379 0.5554 0.042 Uiso 1 1 calc R . .
C3 C 0.2196(3) 0.1332(2) 0.5558(2) 0.0299(4) Uani 1 1 d . . .
C4 C 0.3308(3) 0.1207(2) 0.4223(2) 0.0353(5) Uani 1 1 d . . .
H4 H 0.3810 0.1971 0.3723 0.042 Uiso 1 1 calc R . .
C5 C 0.3678(3) -0.0050(3) 0.3628(2) 0.0411(5) Uani 1 1 d . . .
H5 H 0.4428 -0.0129 0.2730 0.049 Uiso 1 1 calc R . .
C6 C 0.2932(3) -0.1187(3) 0.4366(2) 0.0384(5) Uani 1 1 d . . .
H6 H 0.3200 -0.2038 0.3967 0.046 Uiso 1 1 calc R . .
C7 C 0.1783(3) -0.1066(2) 0.5702(2) 0.0308(4) Uani 1 1 d . . .
C8 C 0.1410(3) 0.0203(2) 0.6286(2) 0.0308(4) Uani 1 1 d . . .
H8 H 0.0626 0.0299 0.7174 0.037 Uiso 1 1 calc R . .
C9 C 0.0881(3) -0.2252(2) 0.6508(2) 0.0368(5) Uani 1 1 d . . .
H9A H -0.0380 -0.1787 0.7069 0.044 Uiso 1 1 calc R . .
H9B H 0.0788 -0.2806 0.5896 0.044 Uiso 1 1 calc R . .
C10 C 0.2767(3) -0.3075(2) 0.8144(2) 0.0285(4) Uani 1 1 d . . .
H10 H 0.2918 -0.2175 0.8187 0.034 Uiso 1 1 calc R . .
N1 N -0.2752(2) 0.42718(18) 0.83536(16) 0.0297(4) Uani 1 1 d . . .
N2 N -0.2869(3) 0.4648(2) 0.70802(18) 0.0400(4) Uani 1 1 d . . .
N3 N -0.1268(3) 0.4105(2) 0.62150(18) 0.0401(4) Uani 1 1 d . . .
N4 N -0.0085(2) 0.33672(18) 0.69181(16) 0.0293(4) Uani 1 1 d . . .
N5 N 0.1939(2) -0.32912(18) 0.73775(17) 0.0301(4) Uani 1 1 d . . .
N6 N 0.2002(4) -0.4723(2) 0.7586(3) 0.0631(7) Uani 1 1 d . . .
N7 N 0.2850(4) -0.5351(2) 0.8460(3) 0.0631(7) Uani 1 1 d . . .
N8 N 0.3339(2) -0.43369(18) 0.88355(16) 0.0296(4) Uani 1 1 d . . .
N9 N 0.2014(2) 0.0550(2) 0.00261(18) 0.0385(4) Uani 1 1 d . . .
O1 O 0.1271(2) 0.18621(19) 0.02988(19) 0.0547(5) Uani 1 1 d . . .
O2 O 0.2666(3) -0.0415(2) 0.08311(19) 0.0706(6) Uani 1 1 d . . .
O3 O 0.2076(3) 0.0216(2) -0.10421(18) 0.0619(5) Uani 1 1 d . . .
O1W O -0.5567(2) 0.26786(16) 1.06371(16) 0.0417(4) Uani 1 1 d . . .
H1WA H -0.4661 0.2051 1.0215 0.063 Uiso 1 1 calc R . .
H1WB H -0.6521 0.2586 1.0532 0.063 Uiso 1 1 d R . .

loop_
_atom_site_aniso_label
_atom_site_aniso_U_11
_atom_site_aniso_U_22
_atom_site_aniso_U_33
_atom_site_aniso_U_23
_atom_site_aniso_U_13
_atom_site_aniso_U_12
Cu1 0.02628(19) 0.02669(19) 0.02649(19) -0.00235(13) -0.01161(14) -0.00220(14)
C1 0.0320(10) 0.0306(11) 0.0299(11) -0.0031(8) -0.0130(8) -0.0049(9)
C2 0.0282(10) 0.0356(11) 0.0374(12) -0.0068(9) -0.0064(9) -0.0074(9)
C3 0.0251(10) 0.0299(10) 0.0311(10) -0.0037(8) -0.0117(8) -0.0008(8)
C4 0.0289(10) 0.0399(12) 0.0304(11) 0.0009(9) -0.0088(9) -0.0057(9)
C5 0.0345(11) 0.0535(14) 0.0258(11) -0.0093(10) -0.0068(9) -0.0015(10)
C6 0.0374(12) 0.0404(12) 0.0379(12) -0.0143(10) -0.0187(10) 0.0015(10)
C7 0.0312(10) 0.0317(11) 0.0323(11) -0.0030(8) -0.0199(9) -0.0021(8)
C8 0.0306(10) 0.0345(11) 0.0251(10) -0.0052(8) -0.0108(8) -0.0035(9)
C9 0.0421(12) 0.0356(11) 0.0428(12) 0.0009(9) -0.0298(10) -0.0091(9)
C10 0.0300(10) 0.0252(10) 0.0334(11) -0.0052(8) -0.0146(8) -0.0059(8)
N1 0.0318(9) 0.0271(9) 0.0286(9) -0.0025(7) -0.0124(7) -0.0039(7)
N2 0.0363(10) 0.0449(11) 0.0319(10) -0.0046(8) -0.0134(8) -0.0007(8)
N3 0.0375(10) 0.0447(11) 0.0311(10) -0.0060(8) -0.0121(8) -0.0013(8)
N4 0.0287(8) 0.0251(8) 0.0322(9) -0.0049(7) -0.0098(7) -0.0046(7)
N5 0.0355(9) 0.0260(9) 0.0352(9) -0.0024(7) -0.0199(7) -0.0078(7)
N6 0.0986(18) 0.0335(11) 0.0935(18) 0.0100(11) -0.0730(16) -0.0275(11)
N7 0.0962(18) 0.0367(11) 0.0908(18) 0.0166(11) -0.0709(16) -0.0306(12)
N8 0.0298(8) 0.0286(9) 0.0326(9) -0.0027(7) -0.0133(7) -0.0079(7)
N9 0.0339(9) 0.0414(11) 0.0364(10) -0.0070(8) -0.0093(8) -0.0067(8)
O1 0.0537(10) 0.0429(10) 0.0657(12) -0.0188(8) -0.0256(9) 0.0027(8)
O2 0.0822(14) 0.0609(12) 0.0506(11) -0.0034(9) -0.0318(11) 0.0106(11)
O3 0.0774(13) 0.0638(12) 0.0511(11) -0.0195(9) -0.0289(10) -0.0114(10)
O1W 0.0443(9) 0.0316(8) 0.0534(10) -0.0049(7) -0.0216(8) -0.0095(7)

loop_
_atom_type_symbol
_atom_type_description
_atom_type_scat_dispersion_real
_atom_type_scat_dispersion_imag
_atom_type_scat_source
C C 0.0033 0.0016 'International Tables Vol C Tables 4.2.6.8 and 6.1.1.4'
H H 0.0000 0.0000 'International Tables Vol C Tables 4.2.6.8 and 6.1.1.4'
Cu Cu 0.3201 1.2651 'International Tables Vol C Tables 4.2.6.8 and 6.1.1.4'
N N 0.0061 0.0033 'International Tables Vol C Tables 4.2.6.8 and 6.1.1.4'
O O 0.0106 0.0060 'International Tables Vol C Tables 4.2.6.8 and 6.1.1.4'

loop_
_geom_angle_atom_site_label_1
_geom_angle_atom_site_label_2
_geom_angle_atom_site_label_3
_geom_angle
_geom_angle_site_symmetry_1
_geom_angle_site_symmetry_3
N8 Cu1 N8 180.0 1_465 2_557
N8 Cu1 N1 90.71(8) 1_465 2_467
N8 Cu1 N1 89.29(8) 2_557 2_467
N8 Cu1 N1 89.29(8) 1_465 .
N8 Cu1 N1 90.71(8) 2_557 .
N1 Cu1 N1 180.0 2_467 .
N8 Cu1 O1W 88.01(6) 1_465 2_467
N8 Cu1 O1W 91.99(6) 2_557 2_467
N1 Cu1 O1W 92.66(6) 2_467 2_467
N1 Cu1 O1W 87.34(6) . 2_467
N8 Cu1 O1W 91.99(6) 1_465 .
N8 Cu1 O1W 88.01(6) 2_557 .
N1 Cu1 O1W 87.34(6) 2_467 .
N1 Cu1 O1W 92.66(6) . .
O1W Cu1 O1W 180.0 2_467 .
N1 C1 N4 108.54(17) . .
N1 C1 H1 125.7 . .
N4 C1 H1 125.7 . .
N4 C2 C3 112.46(17) . .
N4 C2 H2A 109.1 . .
C3 C2 H2A 109.1 . .
N4 C2 H2B 109.1 . .
C3 C2 H2B 109.1 . .
H2A C2 H2B 107.8 . .
C4 C3 C8 119.38(19) . .
C4 C3 C2 120.18(19) . .
C8 C3 C2 120.40(18) . .
C3 C4 C5 120.4(2) . .
C3 C4 H4 119.8 . .
C5 C4 H4 119.8 . .
C6 C5 C4 120.0(2) . .
C6 C5 H5 120.0 . .
C4 C5 H5 120.0 . .
C5 C6 C7 120.3(2) . .
C5 C6 H6 119.8 . .
C7 C6 H6 119.8 . .
C8 C7 C6 119.2(2) . .
C8 C7 C9 119.30(19) . .
C6 C7 C9 121.48(19) . .
C7 C8 C3 120.69(19) . .
C7 C8 H8 119.7 . .
C3 C8 H8 119.7 . .
N5 C9 C7 112.49(16) . .
N5 C9 H9A 109.1 . .
C7 C9 H9A 109.1 . .
N5 C9 H9B 109.1 . .
C7 C9 H9B 109.1 . .
H9A C9 H9B 107.8 . .
N8 C10 N5 108.71(18) . .
N8 C10 H10 125.6 . .
N5 C10 H10 125.6 . .
C1 N1 N2 106.06(16) . .
C1 N1 Cu1 132.52(14) . .
N2 N1 Cu1 121.38(13) . .
N3 N2 N1 109.89(17) . .
N2 N3 N4 106.79(17) . .
C1 N4 N3 108.71(16) . .
C1 N4 C2 130.11(17) . .
N3 N4 C2 121.12(17) . .
C10 N5 N6 108.25(17) . .
C10 N5 C9 132.05(17) . .
N6 N5 C9 119.38(16) . .
N7 N6 N5 107.15(18) . .
N6 N7 N8 109.76(18) . .
C10 N8 N7 106.13(17) . .
C10 N8 Cu1 133.10(14) . 1_645
N7 N8 Cu1 119.98(13) . 1_645
O3 N9 O2 120.3(2) . .
O3 N9 O1 119.7(2) . .
O2 N9 O1 120.0(2) . .
Cu1 O1W H1WA 109.5 . .
Cu1 O1W H1WB 118.3 . .
H1WA O1W H1WB 106.0 . .

loop_
_geom_bond_atom_site_label_1
_geom_bond_atom_site_label_2
_geom_bond_distance
_geom_bond_site_symmetry_2
Cu1 N8 2.0119(17) 1_465
Cu1 N8 2.0119(17) 2_557
Cu1 N1 2.0421(17) 2_467
Cu1 N1 2.0421(17) .
Cu1 O1W 2.3419(18) 2_467
Cu1 O1W 2.3419(18) .
C1 N1 1.314(3) .
C1 N4 1.320(3) .
C1 H1 0.9300 .
C2 N4 1.468(3) .
C2 C3 1.509(3) .
C2 H2A 0.9700 .
C2 H2B 0.9700 .
C3 C4 1.383(3) .
C3 C8 1.388(3) .
C4 C5 1.383(3) .
C4 H4 0.9300 .
C5 C6 1.381(3) .
C5 H5 0.9300 .
C6 C7 1.391(3) .
C6 H6 0.9300 .
C7 C8 1.387(3) .
C7 C9 1.500(3) .
C8 H8 0.9300 .
C9 N5 1.479(2) .
C9 H9A 0.9700 .
C9 H9B 0.9700 .
C10 N8 1.308(3) .
C10 N5 1.318(2) .
C10 H10 0.9300 .
N1 N2 1.364(2) .
N2 N3 1.285(3) .
N3 N4 1.345(2) .
N5 N6 1.335(3) .
N6 N7 1.284(3) .
N7 N8 1.352(3) .
N8 Cu1 2.0119(17) 1_645
N9 O3 1.236(2) .
N9 O2 1.238(2) .
N9 O1 1.246(2) .
O1W H1WA 0.8200 .
O1W H1WB 0.8503 .

loop_
_geom_hbond_atom_site_label_D
_geom_hbond_atom_site_label_H
_geom_hbond_atom_site_label_A
_geom_hbond_distance_DH
_geom_hbond_distance_HA
_geom_hbond_distance_DA
_geom_hbond_angle_DHA
_geom_hbond_site_symmetry_A
O1W H1WB O1 0.85 2.23 3.064(3) 168.6 1_456
O1W H1WA N9 0.82 2.66 3.417(3) 154.3 2_556
O1W H1WA O2 0.82 2.00 2.819(3) 173.3 2_556
